data_7041919
loop_
_publ_author_name
'Cui, Jing-Wang'
'Hou, Suo-Xia'
'Van Hecke, Kristof'
'Cui, Guang-Hua'

_publ_section_title
;
 Rigid versus semi-rigid bis(imidazole) ligands in the assembly of two
 Co(ii) coordination polymers: structural variability, electrochemical
 properties and photocatalytic behavior.
;
_journal_issue 9
_journal_name_full 'Dalton transactions (Cambridge, England : 2003)'
_journal_page_first 2892
_journal_page_last 2903
_journal_paper_doi 10.1039/c6dt04626f
_journal_volume 46
_journal_year 2017
_chemical_formula_sum 'C34 H52 Co5 N4 O28'
_chemical_formula_weight 1259.44
_space_group_crystal_system triclinic
_space_group_IT_number 2
_space_group_name_Hall '-P 1'
_space_group_name_H-M_alt 'P -1'
_symmetry_space_group_name_Hall '-P 1'
_symmetry_space_group_name_H-M 'P -1'
_atom_sites_solution_hydrogens mixed
_audit_creation_method SHELXL-2014/7
_audit_update_record
;
2016-11-08 deposited with the CCDC.
2017-01-31 downloaded from the CCDC.
;
_cell_angle_alpha 87.0410(9)
_cell_angle_beta 87.1770(10)
_cell_angle_gamma 81.4270(10)
_cell_formula_units_Z 1
_cell_length_a 6.5017(6)
_cell_length_b 10.1550(10)
_cell_length_c 16.3582(16)
_cell_measurement_reflns_used 2039
_cell_measurement_temperature 296(2)
_cell_measurement_theta_max 19.36
_cell_measurement_theta_min 0.89
_cell_volume 1065.61(18)
_computing_cell_refinement 'SAINT (Bruker, 1999)'
_computing_data_collection 'SMART (Bruker, 1998)'
_computing_data_reduction SAINT
_computing_molecular_graphics 'Bruker SHELXTL'
_computing_publication_material 'Bruker SHELXTL'
_computing_structure_refinement 'SHELXL-2014/7 (Sheldrick, 2014)'
_computing_structure_solution 'SHELXT (Sheldrick, 2013)'
_diffrn_ambient_temperature 296(2)
_diffrn_measured_fraction_theta_full 0.984
_diffrn_measured_fraction_theta_max 0.960
_diffrn_measurement_device_type 'Bruker SMART CCD area-detector'
_diffrn_measurement_method '\w scans'
_diffrn_radiation_monochromator graphite
_diffrn_radiation_source 'fine--focus sealed tube'
_diffrn_radiation_type MoK\a
_diffrn_radiation_wavelength 0.71073
_diffrn_reflns_av_R_equivalents 0.0152
_diffrn_reflns_av_unetI/netI 0.0323
_diffrn_reflns_Laue_measured_fraction_full 0.984
_diffrn_reflns_Laue_measured_fraction_max 0.960
_diffrn_reflns_limit_h_max 8
_diffrn_reflns_limit_h_min -7
_diffrn_reflns_limit_k_max 13
_diffrn_reflns_limit_k_min -8
_diffrn_reflns_limit_l_max 21
_diffrn_reflns_limit_l_min -21
_diffrn_reflns_number 6519
_diffrn_reflns_point_group_measured_fraction_full 0.984
_diffrn_reflns_point_group_measured_fraction_max 0.960
_diffrn_reflns_theta_full 25.242
_diffrn_reflns_theta_max 27.501
_diffrn_reflns_theta_min 1.248
_exptl_absorpt_coefficient_mu 2.014
_exptl_absorpt_correction_T_max 0.6879
_exptl_absorpt_correction_T_min 0.5308
_exptl_absorpt_correction_type multi-scan
_exptl_absorpt_process_details '(<i>SADABS</i>; Sheldrick, 1996)'
_exptl_crystal_colour red
_exptl_crystal_density_diffrn 1.963
_exptl_crystal_description block
_exptl_crystal_F_000 643
_exptl_crystal_size_max 0.26
_exptl_crystal_size_mid 0.24
_exptl_crystal_size_min 0.23
_refine_diff_density_max 0.456
_refine_diff_density_min -0.678
_refine_diff_density_rms 0.098
_refine_ls_extinction_method none
_refine_ls_goodness_of_fit_ref 1.042
_refine_ls_hydrogen_treatment constr
_refine_ls_matrix_type full
_refine_ls_number_parameters 322
_refine_ls_number_reflns 4715
_refine_ls_number_restraints 0
_refine_ls_restrained_S_all 1.042
_refine_ls_R_factor_all 0.0352
_refine_ls_R_factor_gt 0.0295
_refine_ls_shift/su_max 0.000
_refine_ls_shift/su_mean 0.000
_refine_ls_structure_factor_coef Fsqd
_refine_ls_weighting_details 'w=1/[\s^2^(Fo^2^)+(0.0560P)^2^+0.5600P] where P=(Fo^2^+2Fc^2^)/3'
_refine_ls_weighting_scheme calc
_refine_ls_wR_factor_gt 0.0855
_refine_ls_wR_factor_ref 0.0942
_reflns_Friedel_coverage 0.000
_reflns_number_gt 4091
_reflns_number_total 4715
_reflns_threshold_expression 'I > 2\s(I)'
_cod_data_source_file c6dt04626f2.cif
_cod_data_source_block 1
_cod_depositor_comments 'Adding full bibliography for 7041919--7041920.cif.'
_cod_database_code 7041919
_shelx_shelxl_version_number 2014/7
_shelx_space_group_comment
;
The symmetry employed for this shelxl refinement is uniquely defined
by the following loop, which should always be used as a source of
symmetry information in preference to the above space-group names.
They are only intended as comments.
;

loop_
_space_group_symop_operation_xyz
'x, y, z'
'-x, -y, -z'

loop_
_atom_site_label
_atom_site_type_symbol
_atom_site_fract_x
_atom_site_fract_y
_atom_site_fract_z
_atom_site_U_iso_or_equiv
_atom_site_adp_type
_atom_site_occupancy
_atom_site_site_symmetry_order
_atom_site_calc_flag
_atom_site_refinement_flags_posn
_atom_site_refinement_flags_adp
_atom_site_refinement_flags_occupancy
Co1 Co 0.86578(5) 0.50211(3) 0.26905(2) 0.01653(10) Uani 1 1 d . . .
Co2 Co 1.02927(5) 0.84552(3) -0.00336(2) 0.01401(10) Uani 1 1 d . . .
Co3 Co 1.5000 1.0000 0.0000 0.01462(11) Uani 1 2 d S . P
O1W O 0.5653(3) 0.4575(2) 0.23590(12) 0.0267(4) Uani 1 1 d . . .
H1WA H 0.5680 0.3765 0.2363 0.040 Uiso 1 1 d R U .
H1WB H 0.4704 0.4958 0.2650 0.040 Uiso 1 1 d R U .
O2W O 0.9315(3) 0.47860(19) 0.14034(11) 0.0266(4) Uani 1 1 d . . .
H2WA H 1.0579 0.4655 0.1313 0.040 Uiso 1 1 d R U .
H2WB H 0.8630 0.5409 0.1151 0.040 Uiso 1 1 d R U .
O3W O 0.8263(3) 0.69456(18) 0.03361(11) 0.0235(4) Uani 1 1 d . . .
H3WA H 0.7364 0.7256 0.0671 0.035 Uiso 1 1 d R U .
H3WB H 0.7790 0.6611 -0.0049 0.035 Uiso 1 1 d R U .
O4W O 1.2717(3) 0.70031(19) -0.05304(12) 0.0253(4) Uani 1 1 d . . .
H4WA H 1.3683 0.7377 -0.0717 0.038 Uiso 1 1 d R U .
H4WB H 1.2191 0.6621 -0.0880 0.038 Uiso 1 1 d R U .
O9 O 1.2022(2) 1.00351(16) -0.03518(10) 0.0147(3) Uani 1 1 d . . .
H9 H 1.2951 1.0060 -0.0951 0.022 Uiso 1 1 d R U .
O1 O 1.1572(3) 0.58969(17) 0.27394(11) 0.0211(4) Uani 1 1 d . . .
O2 O 0.8522(3) 0.71101(17) 0.25593(11) 0.0206(4) Uani 1 1 d . . .
O3 O 0.7383(3) 1.20621(19) 0.27031(14) 0.0311(5) Uani 1 1 d . . .
O4 O 1.0058(3) 1.31412(17) 0.28765(12) 0.0239(4) Uani 1 1 d . . .
O6 O 1.4137(3) 1.13503(18) 0.09857(10) 0.0194(4) Uani 1 1 d . . .
O5 O 1.0728(3) 1.14191(18) 0.12089(10) 0.0199(4) Uani 1 1 d . . .
O7 O 1.4701(3) 0.84145(18) 0.08791(10) 0.0195(4) Uani 1 1 d . . .
O8 O 1.1397(3) 0.81151(18) 0.11239(10) 0.0206(4) Uani 1 1 d . . .
N1 N 0.7738(3) 0.5299(2) 0.39350(13) 0.0217(5) Uani 1 1 d . . .
N2 N 0.6889(3) 0.6292(2) 0.50948(13) 0.0210(5) Uani 1 1 d . . .
C1 C 0.7081(4) 0.6445(3) 0.42743(16) 0.0222(5) Uani 1 1 d . . .
H1 H 0.6787 0.7257 0.3983 0.027 Uiso 1 1 calc R U .
C2 C 0.7943(4) 0.4364(3) 0.45792(17) 0.0239(5) Uani 1 1 d . . .
H2 H 0.8366 0.3454 0.4529 0.029 Uiso 1 1 calc R U .
C3 C 0.7436(4) 0.4969(3) 0.52962(17) 0.0243(6) Uani 1 1 d . . .
H3 H 0.7457 0.4565 0.5820 0.029 Uiso 1 1 calc R U .
C4 C 0.6252(5) 0.7316(3) 0.57008(16) 0.0273(6) Uani 1 1 d . . .
H4A H 0.7400 0.7342 0.6054 0.033 Uiso 1 1 calc R U .
H4B H 0.5098 0.7062 0.6041 0.033 Uiso 1 1 calc R U .
C5 C 0.5608(4) 0.8694(3) 0.53231(16) 0.0243(6) Uani 1 1 d . . .
C6 C 0.7060(4) 0.9429(3) 0.49483(18) 0.0282(6) Uani 1 1 d . . .
H6 H 0.8454 0.9053 0.4911 0.034 Uiso 1 1 calc R U .
C7 C 0.3533(4) 0.9287(3) 0.53702(17) 0.0273(6) Uani 1 1 d . . .
H7 H 0.2533 0.8815 0.5619 0.033 Uiso 1 1 calc R U .
C8 C 1.1407(3) 0.8275(2) 0.27997(14) 0.0134(4) Uani 1 1 d . . .
H8 H 1.1803 0.8214 0.3372 0.016 Uiso 1 1 calc R U .
C9 C 0.9835(4) 0.9558(2) 0.26999(14) 0.0149(5) Uani 1 1 d . . .
H9A H 0.9334 0.9635 0.2148 0.018 Uiso 1 1 calc R U .
H9B H 0.8651 0.9507 0.3079 0.018 Uiso 1 1 calc R U .
C10 C 1.0815(4) 1.0795(2) 0.28618(14) 0.0135(4) Uani 1 1 d . . .
H10 H 1.1197 1.0696 0.3436 0.016 Uiso 1 1 calc R U .
C11 C 1.2850(3) 1.0885(2) 0.23590(13) 0.0123(4) Uani 1 1 d . . .
H11 H 1.3497 1.1593 0.2583 0.015 Uiso 1 1 calc R U .
C12 C 1.4359(4) 0.9578(2) 0.24743(14) 0.0154(5) Uani 1 1 d . . .
H12A H 1.5596 0.9627 0.2124 0.019 Uiso 1 1 calc R U .
H12B H 1.4781 0.9486 0.3037 0.019 Uiso 1 1 calc R U .
C13 C 1.3425(3) 0.8335(2) 0.22760(14) 0.0133(4) Uani 1 1 d . . .
H13 H 1.4421 0.7553 0.2437 0.016 Uiso 1 1 calc R U .
C14 C 1.0429(4) 0.7034(2) 0.26698(14) 0.0155(5) Uani 1 1 d . . .
C15 C 1.3124(4) 0.8280(2) 0.13572(14) 0.0140(4) Uani 1 1 d . . .
C16 C 0.9255(4) 1.2083(2) 0.27927(14) 0.0164(5) Uani 1 1 d . . .
C17 C 1.2535(4) 1.1253(2) 0.14495(14) 0.0139(4) Uani 1 1 d . . .
O5W O 0.6687(4) 0.5108(3) 0.92244(15) 0.0462(6) Uani 1 1 d . . .
H5WA H 0.5933 0.5373 0.8849 0.069 Uiso 1 1 d R U .
H5WB H 0.6723 0.4313 0.9359 0.069 Uiso 1 1 d R U .

loop_
_atom_site_aniso_label
_atom_site_aniso_U_11
_atom_site_aniso_U_22
_atom_site_aniso_U_33
_atom_site_aniso_U_23
_atom_site_aniso_U_13
_atom_site_aniso_U_12
Co1 0.01828(18) 0.01054(17) 0.02110(18) -0.00176(12) 0.00003(13) -0.00307(12)
Co2 0.01296(17) 0.01459(18) 0.01433(17) -0.00081(12) -0.00108(12) -0.00136(12)
Co3 0.0105(2) 0.0180(2) 0.0154(2) -0.00021(17) 0.00114(16) -0.00281(17)
O1W 0.0199(9) 0.0253(10) 0.0351(11) -0.0033(8) 0.0013(8) -0.0044(8)
O2W 0.0296(10) 0.0257(10) 0.0242(9) -0.0015(8) -0.0003(8) -0.0031(8)
O3W 0.0209(9) 0.0239(10) 0.0255(9) -0.0003(8) -0.0024(7) -0.0023(7)
O4W 0.0211(9) 0.0248(10) 0.0304(10) -0.0092(8) -0.0032(8) -0.0010(8)
O9 0.0108(8) 0.0171(8) 0.0161(8) -0.0014(6) 0.0015(6) -0.0025(6)
O1 0.0221(9) 0.0098(8) 0.0304(10) -0.0003(7) 0.0009(7) 0.0002(7)
O2 0.0178(9) 0.0145(9) 0.0298(10) 0.0008(7) -0.0005(7) -0.0044(7)
O3 0.0157(9) 0.0190(10) 0.0580(14) -0.0018(9) 0.0013(9) -0.0020(7)
O4 0.0268(10) 0.0109(8) 0.0344(10) -0.0033(7) -0.0063(8) -0.0017(7)
O6 0.0167(8) 0.0239(9) 0.0177(8) -0.0019(7) 0.0037(7) -0.0044(7)
O5 0.0159(8) 0.0287(10) 0.0149(8) 0.0009(7) -0.0017(7) -0.0027(7)
O7 0.0160(8) 0.0223(9) 0.0200(9) 0.0005(7) 0.0044(7) -0.0040(7)
O8 0.0200(9) 0.0270(10) 0.0158(8) -0.0006(7) -0.0022(7) -0.0065(7)
N1 0.0251(11) 0.0184(11) 0.0216(11) -0.0025(8) 0.0018(9) -0.0031(9)
N2 0.0233(11) 0.0212(11) 0.0184(10) -0.0027(8) 0.0018(9) -0.0035(9)
C1 0.0273(14) 0.0203(13) 0.0188(12) 0.0004(10) 0.0008(10) -0.0041(10)
C2 0.0239(13) 0.0177(13) 0.0299(14) 0.0021(10) 0.0023(11) -0.0043(10)
C3 0.0253(13) 0.0247(14) 0.0229(13) 0.0043(10) -0.0001(10) -0.0063(11)
C4 0.0373(16) 0.0258(14) 0.0172(12) -0.0041(10) 0.0015(11) 0.0004(12)
C5 0.0294(14) 0.0249(14) 0.0187(12) -0.0087(10) -0.0007(10) -0.0020(11)
C6 0.0203(13) 0.0331(16) 0.0312(15) -0.0068(12) 0.0010(11) -0.0024(11)
C7 0.0264(14) 0.0281(15) 0.0279(14) -0.0046(11) 0.0052(11) -0.0065(11)
C8 0.0128(11) 0.0126(11) 0.0152(10) -0.0006(8) -0.0009(8) -0.0035(8)
C9 0.0163(11) 0.0109(11) 0.0168(11) -0.0010(8) 0.0032(9) -0.0007(9)
C10 0.0154(11) 0.0120(11) 0.0129(10) -0.0007(8) 0.0000(8) -0.0020(8)
C11 0.0116(10) 0.0125(11) 0.0137(10) -0.0011(8) -0.0013(8) -0.0038(8)
C12 0.0142(11) 0.0158(11) 0.0166(11) 0.0002(9) -0.0025(9) -0.0028(9)
C13 0.0115(10) 0.0127(11) 0.0153(11) -0.0001(8) -0.0010(8) -0.0007(8)
C14 0.0206(12) 0.0131(11) 0.0125(10) 0.0013(8) 0.0020(9) -0.0033(9)
C15 0.0175(11) 0.0089(10) 0.0151(11) -0.0001(8) 0.0007(9) -0.0006(8)
C16 0.0219(12) 0.0139(11) 0.0126(10) -0.0004(8) 0.0038(9) -0.0015(9)
C17 0.0179(11) 0.0090(10) 0.0148(11) -0.0015(8) 0.0013(9) -0.0023(8)
O5W 0.0393(13) 0.0484(15) 0.0450(14) 0.0014(11) 0.0032(11) 0.0097(11)

loop_
_atom_type_symbol
_atom_type_description
_atom_type_scat_dispersion_real
_atom_type_scat_dispersion_imag
_atom_type_scat_source
C C 0.0033 0.0016 'International Tables Vol C Tables 4.2.6.8 and 6.1.1.4'
H H 0.0000 0.0000 'International Tables Vol C Tables 4.2.6.8 and 6.1.1.4'
Co Co 0.3494 0.9721 'International Tables Vol C Tables 4.2.6.8 and 6.1.1.4'
N N 0.0061 0.0033 'International Tables Vol C Tables 4.2.6.8 and 6.1.1.4'
O O 0.0106 0.0060 'International Tables Vol C Tables 4.2.6.8 and 6.1.1.4'

loop_
_geom_angle_atom_site_label_1
_geom_angle_atom_site_label_2
_geom_angle_atom_site_label_3
_geom_angle
_geom_angle_site_symmetry_1
_geom_angle_site_symmetry_3
O4 Co1 O2 155.22(7) 1_545 .
O4 Co1 N1 95.00(8) 1_545 .
O2 Co1 N1 86.93(8) . .
O4 Co1 O2W 87.79(8) 1_545 .
O2 Co1 O2W 92.24(7) . .
N1 Co1 O2W 175.08(8) . .
O4 Co1 O1W 97.83(8) 1_545 .
O2 Co1 O1W 106.68(7) . .
N1 Co1 O1W 94.25(8) . .
O2W Co1 O1W 81.33(8) . .
O4 Co1 O1 94.25(7) 1_545 .
O2 Co1 O1 61.00(6) . .
N1 Co1 O1 95.35(8) . .
O2W Co1 O1 88.48(7) . .
O1W Co1 O1 163.85(7) . .
O4 Co1 C14 125.03(8) 1_545 .
O2 Co1 C14 30.19(7) . .
N1 Co1 C14 89.82(8) . .
O2W Co1 C14 91.90(7) . .
O1W Co1 C14 136.43(8) . .
O1 Co1 C14 30.87(7) . .
O8 Co2 O5 173.88(7) . 2_775
O8 Co2 O9 92.07(7) . 2_775
O5 Co2 O9 93.00(7) 2_775 2_775
O8 Co2 O9 94.82(7) . .
O5 Co2 O9 89.08(7) 2_775 .
O9 Co2 O9 84.54(6) 2_775 .
O8 Co2 O4W 91.92(7) . .
O5 Co2 O4W 83.22(7) 2_775 .
O9 Co2 O4W 174.88(7) 2_775 .
O9 Co2 O4W 91.93(7) . .
O8 Co2 O3W 85.34(7) . .
O5 Co2 O3W 91.20(7) 2_775 .
O9 Co2 O3W 90.35(7) 2_775 .
O9 Co2 O3W 174.89(6) . .
O4W Co2 O3W 93.17(7) . .
O9 Co3 O9 180.0 . 2_875
O9 Co3 O7 88.34(7) . 2_875
O9 Co3 O7 91.66(7) 2_875 2_875
O9 Co3 O7 91.66(7) . .
O9 Co3 O7 88.34(7) 2_875 .
O7 Co3 O7 180.0 2_875 .
O9 Co3 O6 94.76(6) . .
O9 Co3 O6 85.24(6) 2_875 .
O7 Co3 O6 92.83(7) 2_875 .
O7 Co3 O6 87.17(7) . .
O9 Co3 O6 85.24(6) . 2_875
O9 Co3 O6 94.76(6) 2_875 2_875
O7 Co3 O6 87.17(7) 2_875 2_875
O7 Co3 O6 92.83(7) . 2_875
O6 Co3 O6 180.00(6) . 2_875
Co1 O1W H1WA 109.5 . .
Co1 O1W H1WB 111.3 . .
H1WA O1W H1WB 113.7 . .
Co1 O2W H2WA 109.5 . .
Co1 O2W H2WB 108.5 . .
H2WA O2W H2WB 118.1 . .
Co2 O3W H3WA 109.5 . .
Co2 O3W H3WB 114.5 . .
H3WA O3W H3WB 113.3 . .
Co2 O4W H4WA 109.5 . .
Co2 O4W H4WB 106.8 . .
H4WA O4W H4WB 112.8 . .
Co3 O9 Co2 119.52(8) . 2_775
Co3 O9 Co2 122.19(8) . .
Co2 O9 Co2 95.46(6) 2_775 .
Co3 O9 H9 76.5 . .
Co2 O9 H9 124.9 2_775 .
Co2 O9 H9 120.9 . .
C14 O1 Co1 86.45(14) . .
C14 O2 Co1 91.92(14) . .
C16 O4 Co1 126.38(17) . 1_565
C17 O6 Co3 120.74(15) . .
C17 O5 Co2 129.46(15) . 2_775
C15 O7 Co3 127.07(15) . .
C15 O8 Co2 127.74(16) . .
C1 N1 C2 105.2(2) . .
C1 N1 Co1 126.61(18) . .
C2 N1 Co1 127.75(18) . .
C1 N2 C3 107.4(2) . .
C1 N2 C4 128.8(2) . .
C3 N2 C4 123.8(2) . .
N1 C1 N2 111.5(2) . .
N1 C1 H1 124.3 . .
N2 C1 H1 124.3 . .
C3 C2 N1 109.8(2) . .
C3 C2 H2 125.1 . .
N1 C2 H2 125.1 . .
C2 C3 N2 106.1(2) . .
C2 C3 H3 126.9 . .
N2 C3 H3 126.9 . .
N2 C4 C5 113.7(2) . .
N2 C4 H4A 108.8 . .
C5 C4 H4A 108.8 . .
N2 C4 H4B 108.8 . .
C5 C4 H4B 108.8 . .
H4A C4 H4B 107.7 . .
C6 C5 C7 118.0(3) . .
C6 C5 C4 121.5(3) . .
C7 C5 C4 120.5(3) . .
C7 C6 C5 121.2(3) 2_676 .
C7 C6 H6 119.4 2_676 .
C5 C6 H6 119.4 . .
C6 C7 C5 120.9(3) 2_676 .
C6 C7 H7 119.6 2_676 .
C5 C7 H7 119.6 . .
C14 C8 C13 112.95(19) . .
C14 C8 C9 111.96(19) . .
C13 C8 C9 112.42(19) . .
C14 C8 H8 106.3 . .
C13 C8 H8 106.3 . .
C9 C8 H8 106.3 . .
C10 C9 C8 111.49(19) . .
C10 C9 H9A 109.3 . .
C8 C9 H9A 109.3 . .
C10 C9 H9B 109.3 . .
C8 C9 H9B 109.3 . .
H9A C9 H9B 108.0 . .
C9 C10 C11 113.47(18) . .
C9 C10 C16 112.40(19) . .
C11 C10 C16 112.68(19) . .
C9 C10 H10 105.8 . .
C11 C10 H10 105.8 . .
C16 C10 H10 105.8 . .
C17 C11 C12 111.16(18) . .
C17 C11 C10 113.75(18) . .
C12 C11 C10 109.87(18) . .
C17 C11 H11 107.2 . .
C12 C11 H11 107.2 . .
C10 C11 H11 107.2 . .
C13 C12 C11 113.57(19) . .
C13 C12 H12A 108.9 . .
C11 C12 H12A 108.9 . .
C13 C12 H12B 108.9 . .
C11 C12 H12B 108.9 . .
H12A C12 H12B 107.7 . .
C12 C13 C15 111.61(19) . .
C12 C13 C8 109.50(18) . .
C15 C13 C8 113.10(19) . .
C12 C13 H13 107.5 . .
C15 C13 H13 107.5 . .
C8 C13 H13 107.5 . .
O2 C14 O1 120.4(2) . .
O2 C14 C8 121.1(2) . .
O1 C14 C8 118.3(2) . .
O2 C14 Co1 57.89(12) . .
O1 C14 Co1 62.68(13) . .
C8 C14 Co1 170.95(16) . .
O8 C15 O7 124.4(2) . .
O8 C15 C13 118.9(2) . .
O7 C15 C13 116.7(2) . .
O3 C16 O4 124.5(2) . .
O3 C16 C10 121.6(2) . .
O4 C16 C10 113.8(2) . .
O5 C17 O6 124.1(2) . .
O5 C17 C11 117.8(2) . .
O6 C17 C11 118.1(2) . .
H5WA O5W H5WB 114.9 . .

loop_
_geom_bond_atom_site_label_1
_geom_bond_atom_site_label_2
_geom_bond_distance
_geom_bond_site_symmetry_2
Co1 O4 2.0037(18) 1_545
Co1 O2 2.1102(18) .
Co1 N1 2.114(2) .
Co1 O2W 2.1460(19) .
Co1 O1W 2.1703(19) .
Co1 O1 2.2164(18) .
Co1 C14 2.490(2) .
Co2 O8 2.0524(17) .
Co2 O5 2.0562(17) 2_775
Co2 O9 2.0813(16) 2_775
Co2 O9 2.1222(16) .
Co2 O4W 2.1503(18) .
Co2 O3W 2.2103(19) .
Co3 O9 2.0414(16) .
Co3 O9 2.0414(16) 2_875
Co3 O7 2.1272(17) 2_875
Co3 O7 2.1272(17) .
Co3 O6 2.1691(17) .
Co3 O6 2.1691(17) 2_875
O1W H1WA 0.8198 .
O1W H1WB 0.8227 .
O2W H2WA 0.8201 .
O2W H2WB 0.8226 .
O3W H3WA 0.8200 .
O3W H3WB 0.8242 .
O4W H4WA 0.8197 .
O4W H4WB 0.8221 .
O9 Co2 2.0813(16) 2_775
O9 H9 1.1264 .
O1 C14 1.280(3) .
O2 C14 1.253(3) .
O3 C16 1.237(3) .
O4 C16 1.279(3) .
O4 Co1 2.0038(18) 1_565
O6 C17 1.271(3) .
O5 C17 1.243(3) .
O5 Co2 2.0562(17) 2_775
O7 C15 1.278(3) .
O8 C15 1.241(3) .
N1 C1 1.319(3) .
N1 C2 1.380(3) .
N2 C1 1.345(3) .
N2 C3 1.365(3) .
N2 C4 1.474(3) .
C1 H1 0.9300 .
C2 C3 1.356(4) .
C2 H2 0.9300 .
C3 H3 0.9300 .
C4 C5 1.509(4) .
C4 H4A 0.9700 .
C4 H4B 0.9700 .
C5 C6 1.389(4) .
C5 C7 1.394(4) .
C6 C7 1.385(4) 2_676
C6 H6 0.9300 .
C7 C6 1.385(4) 2_676
C7 H7 0.9300 .
C8 C14 1.522(3) .
C8 C13 1.539(3) .
C8 C9 1.538(3) .
C8 H8 0.9800 .
C9 C10 1.532(3) .
C9 H9A 0.9700 .
C9 H9B 0.9700 .
C10 C11 1.535(3) .
C10 C16 1.534(3) .
C10 H10 0.9800 .
C11 C17 1.531(3) .
C11 C12 1.538(3) .
C11 H11 0.9800 .
C12 C13 1.535(3) .
C12 H12A 0.9700 .
C12 H12B 0.9700 .
C13 C15 1.530(3) .
C13 H13 0.9800 .
O5W H5WA 0.8138 .
O5W H5WB 0.8231 .

loop_
_geom_torsion_atom_site_label_1
_geom_torsion_atom_site_label_2
_geom_torsion_atom_site_label_3
_geom_torsion_atom_site_label_4
_geom_torsion
_geom_torsion_site_symmetry_1
_geom_torsion_site_symmetry_4
C2 N1 C1 N2 0.9(3) . .
Co1 N1 C1 N2 -171.64(17) . .
C3 N2 C1 N1 -0.5(3) . .
C4 N2 C1 N1 178.5(3) . .
C1 N1 C2 C3 -1.0(3) . .
Co1 N1 C2 C3 171.49(18) . .
N1 C2 C3 N2 0.6(3) . .
C1 N2 C3 C2 -0.1(3) . .
C4 N2 C3 C2 -179.2(2) . .
C1 N2 C4 C5 4.3(4) . .
C3 N2 C4 C5 -176.8(2) . .
N2 C4 C5 C6 -72.2(3) . .
N2 C4 C5 C7 110.3(3) . .
C7 C5 C6 C7 -0.1(4) . 2_676
C4 C5 C6 C7 -177.6(3) . 2_676
C6 C5 C7 C6 0.1(4) . 2_676
C4 C5 C7 C6 177.6(3) . 2_676
C14 C8 C9 C10 177.99(18) . .
C13 C8 C9 C10 -53.6(3) . .
C8 C9 C10 C11 52.5(3) . .
C8 C9 C10 C16 -178.16(18) . .
C9 C10 C11 C17 73.0(2) . .
C16 C10 C11 C17 -56.2(3) . .
C9 C10 C11 C12 -52.3(2) . .
C16 C10 C11 C12 178.51(19) . .
C17 C11 C12 C13 -72.1(2) . .
C10 C11 C12 C13 54.7(2) . .
C11 C12 C13 C15 69.9(2) . .
C11 C12 C13 C8 -56.1(2) . .
C14 C8 C13 C12 -177.34(19) . .
C9 C8 C13 C12 54.8(2) . .
C14 C8 C13 C15 57.5(3) . .
C9 C8 C13 C15 -70.4(2) . .
Co1 O2 C14 O1 5.1(2) . .
Co1 O2 C14 C8 -169.43(19) . .
Co1 O1 C14 O2 -4.9(2) . .
Co1 O1 C14 C8 169.82(19) . .
C13 C8 C14 O2 -133.2(2) . .
C9 C8 C14 O2 -5.0(3) . .
C13 C8 C14 O1 52.2(3) . .
C9 C8 C14 O1 -179.7(2) . .
Co2 O8 C15 O7 -16.3(3) . .
Co2 O8 C15 C13 163.45(15) . .
Co3 O7 C15 O8 64.7(3) . .
Co3 O7 C15 C13 -115.06(19) . .
C12 C13 C15 O8 -128.3(2) . .
C8 C13 C15 O8 -4.3(3) . .
C12 C13 C15 O7 51.5(3) . .
C8 C13 C15 O7 175.49(19) . .
Co1 O4 C16 O3 -11.5(4) 1_565 .
Co1 O4 C16 C10 171.79(15) 1_565 .
C9 C10 C16 O3 7.2(3) . .
C11 C10 C16 O3 136.9(2) . .
C9 C10 C16 O4 -176.1(2) . .
C11 C10 C16 O4 -46.3(3) . .
Co2 O5 C17 O6 12.5(3) 2_775 .
Co2 O5 C17 C11 -166.48(15) 2_775 .
Co3 O6 C17 O5 -63.2(3) . .
Co3 O6 C17 C11 115.78(19) . .
C12 C11 C17 O5 123.6(2) . .
C10 C11 C17 O5 -1.0(3) . .
C12 C11 C17 O6 -55.4(3) . .
C10 C11 C17 O6 180.0(2) . .
